data_4031246
loop_
_publ_author_name
'Power, L.F.'
'King, J.A.'
'Moore, F.H.'

_publ_section_title
;
 Refinement of the crystal and molecular structure of
 potassiumnitritomercurate(II) nitrate by neutron diffraction
;
_journal_name_full
;
Journal of the Chemical Society. Dalton Transactions, Inorganic Chemistry 
(1972-)
;
_journal_page_first 93
_journal_page_last 96
_journal_volume 1976
_journal_year 1976
_chemical_formula_sum 'Hg K3 N5 O11'
_chemical_name_systematic 'K3 Hg (N O2)4 N O3'
_space_group_IT_number 62
_symmetry_space_group_name_Hall '-P 2ac 2n'
_symmetry_space_group_name_H-M 'P n m a'
_cell_angle_alpha 90
_cell_angle_beta 90
_cell_angle_gamma 90
_cell_formula_units_Z 4
_cell_length_a 12.29
_cell_length_b 10.644
_cell_length_c 9.377
_cell_volume 1226.650
_citation_journal_id_ASTM JCDTBI
_cod_data_source_file Power_JCDTBI_1976_657.cif
_cod_data_source_block Hg1K3N5O11
_cod_original_cell_volume 1226.65
_cod_original_formula_sum 'Hg1 K3 N5 O11'
_cod_database_code 4031246

loop_
_symmetry_equiv_pos_as_xyz
x,y,z
-x+1/2,-y,z+1/2
x+1/2,-y+1/2,-z+1/2
-x,y+1/2,-z
-x,-y,-z
x-1/2,y,-z-1/2
-x-1/2,y-1/2,z-1/2
x,-y-1/2,z

loop_
_atom_site_label
_atom_site_type_symbol
_atom_site_fract_x
_atom_site_fract_y
_atom_site_fract_z
_atom_site_occupancy
_atom_site_U_iso_or_equiv
Hg1 Hg+2 0.08864 0.25 0.18818 1 0.0
O3 O-2 0.27716 0.15226 0.16651 1 0.0
O6 O-2 0.22128 0.14921 0.67886 1 0.0
O7 O-2 0.29761 0.25 0.84903 1 0.0
K2 K+1 0.29992 0.00642 0.43734 1 0.0
N2 N+3 0.33102 0.25 0.15836 1 0.0
O4 O-2 -0.08229 0.25 0.03104 1 0.0
O2 O-2 0.07835 0.0927 0.37312 1 0.0
N1 N+3 0.0375 0.00473 0.3033 1 0.0
N3 N+3 -0.03019 0.25 -0.08115 1 0.0
K1 K+1 0.01275 0.25 0.59945 1 0.0
O1 O-2 0.02218 0.02882 0.17639 1 0.0
N4 N+5 0.24822 0.25 0.73404 1 0.0
O5 O-2 0.07087 0.25 -0.0661 1 0.0
